data_4060097
_journal_name_full Organometallics
_journal_paper_doi 10.1021/om049191v
_journal_year 2005
_chemical_formula_sum 'C19 H22 Cl2 N4 O3 Pt2'
_chemical_formula_weight 815.49
_space_group_IT_number 14
_symmetry_cell_setting monoclinic
_symmetry_space_group_name_Hall '-P 2ybc'
_symmetry_space_group_name_H-M 'P 1 21/c 1'
_atom_sites_solution_hydrogens geom
_atom_sites_solution_primary direct
_atom_sites_solution_secondary difmap
_cell_angle_alpha 90.00
_cell_angle_beta 98.36(3)
_cell_angle_gamma 90.00
_cell_formula_units_Z 4
_cell_length_a 13.193(3)
_cell_length_b 12.847(2)
_cell_length_c 14.335(3)
_cell_measurement_reflns_used 8000
_cell_measurement_temperature 220(2)
_cell_measurement_theta_max ?
_cell_measurement_theta_min ?
_cell_volume 2403.8(9)
_diffrn_ambient_temperature 220(2)
_diffrn_detector_area_resol_mean ?
_diffrn_measurement_device_type STOE-IPDS
_diffrn_measurement_method ?
_diffrn_radiation_monochromator graphite
_diffrn_radiation_source 'fine-focus sealed tube'
_diffrn_radiation_type MoK\a
_diffrn_radiation_wavelength 0.71073
_diffrn_reflns_av_R_equivalents 0.0480
_diffrn_reflns_av_sigmaI/netI 0.0343
_diffrn_reflns_limit_h_max 16
_diffrn_reflns_limit_h_min -16
_diffrn_reflns_limit_k_max 15
_diffrn_reflns_limit_k_min -15
_diffrn_reflns_limit_l_max 17
_diffrn_reflns_limit_l_min -17
_diffrn_reflns_number 18287
_diffrn_reflns_theta_max 25.93
_diffrn_reflns_theta_min 2.14
_diffrn_standards_decay_% ?
_diffrn_standards_interval_count ?
_diffrn_standards_interval_time ?
_diffrn_standards_number ?
_exptl_absorpt_coefficient_mu 11.875
_exptl_absorpt_correction_T_max 0.2157
_exptl_absorpt_correction_T_min 0.1118
_exptl_absorpt_correction_type numerical
_exptl_absorpt_process_details ?
_exptl_crystal_colour ?
_exptl_crystal_density_diffrn 2.253
_exptl_crystal_density_meas ?
_exptl_crystal_density_method 'not measured'
_exptl_crystal_description ?
_exptl_crystal_F_000 1512
_exptl_crystal_size_max 0.21
_exptl_crystal_size_mid 0.19
_exptl_crystal_size_min 0.18
_refine_ls_extinction_coef ?
_refine_ls_extinction_method none
_refine_ls_goodness_of_fit_ref 0.974
_refine_ls_hydrogen_treatment mixed
_refine_ls_matrix_type full
_refine_ls_number_parameters 369
_refine_ls_number_reflns 4638
_refine_ls_number_restraints 0
_refine_ls_restrained_S_all 0.974
_refine_ls_R_factor_all 0.0420
_refine_ls_R_factor_gt 0.0250
_refine_ls_shift/su_max 0.001
_refine_ls_shift/su_mean 0.000
_refine_ls_structure_factor_coef Fsqd
_refine_ls_weighting_details 'calc w=1/[\s^2^(Fo^2^)+(0.0297P)^2^+0.0000P] where P=(Fo^2^+2Fc^2^)/3'
_refine_ls_weighting_scheme calc
_refine_ls_wR_factor_gt 0.0520
_refine_ls_wR_factor_ref 0.0562
_reflns_number_gt 3429
_reflns_number_total 4638
_reflns_threshold_expression >2sigma(I)
_cod_original_sg_symbol_H-M P21/c
_cod_database_code 4060097

loop_
_symmetry_equiv_pos_as_xyz
'x, y, z'
'-x, y+1/2, -z+1/2'
'-x, -y, -z'
'x, -y-1/2, z-1/2'

loop_
_atom_site_label
_atom_site_type_symbol
_atom_site_fract_x
_atom_site_fract_y
_atom_site_fract_z
_atom_site_U_iso_or_equiv
_atom_site_adp_type
_atom_site_occupancy
_atom_site_symmetry_multiplicity
_atom_site_calc_flag
_atom_site_refinement_flags
_atom_site_disorder_assembly
_atom_site_disorder_group
C1 C 0.5614(4) 0.4026(5) 0.1585(4) 0.0413(13) Uani 1 1 d . . .
C2 C 0.6320(6) 0.3861(10) 0.2501(6) 0.075(3) Uani 1 1 d . . .
H1 H 0.698(5) 0.414(5) 0.247(4) 0.046(16) Uiso 1 1 d . . .
H2 H 0.605(10) 0.431(11) 0.303(10) 0.18(6) Uiso 1 1 d . . .
H3 H 0.642(10) 0.343(10) 0.282(9) 0.14(5) Uiso 1 1 d . . .
C3 C 0.2612(6) 0.1453(6) 0.1231(5) 0.0542(17) Uani 1 1 d . . .
H4 H 0.318(5) 0.104(6) 0.126(5) 0.06(2) Uiso 1 1 d . . .
C4 C 0.1611(7) 0.1126(8) 0.1139(5) 0.067(2) Uani 1 1 d . . .
H5 H 0.157(7) 0.040(8) 0.115(7) 0.12(4) Uiso 1 1 d . . .
C5 C 0.0846(7) 0.1849(8) 0.1052(6) 0.069(3) Uani 1 1 d . . .
H6 H 0.024(7) 0.159(7) 0.098(6) 0.10(3) Uiso 1 1 d . . .
C6 C 0.1082(6) 0.2898(7) 0.1066(5) 0.0558(18) Uani 1 1 d . . .
H7 H 0.062(6) 0.338(6) 0.098(5) 0.07(2) Uiso 1 1 d . . .
C7 C 0.2098(5) 0.3169(5) 0.1168(4) 0.0403(14) Uani 1 1 d . . .
C8 C 0.3431(4) 0.4422(5) 0.1259(4) 0.0369(13) Uani 1 1 d . . .
C9 C 0.3707(5) 0.5539(5) 0.1205(5) 0.0488(15) Uani 1 1 d . . .
H9 H 0.322(6) 0.600(6) 0.114(5) 0.06(2) Uiso 1 1 d . . .
H11 H 0.410(5) 0.557(5) 0.062(5) 0.07(2) Uiso 1 1 d . . .
H10 H 0.417(5) 0.581(6) 0.184(5) 0.07(2) Uiso 1 1 d . . .
C10 C 0.9400(4) 0.3706(5) -0.1537(4) 0.0399(13) Uani 1 1 d . . .
C11 C 0.8672(7) 0.3579(11) -0.2449(6) 0.078(3) Uani 1 1 d . . .
H12 H 0.806(4) 0.397(4) -0.247(4) 0.038(15) Uiso 1 1 d . . .
H13 H 0.900(8) 0.400(9) -0.296(8) 0.14(4) Uiso 1 1 d . . .
H14 H 0.873(7) 0.308(6) -0.266(6) 0.06(3) Uiso 1 1 d . . .
C12 C 1.2901(5) 0.2801(5) -0.1157(4) 0.0406(14) Uani 1 1 d . . .
C13 C 1.3912(6) 0.2502(8) -0.1044(5) 0.0579(19) Uani 1 1 d . . .
H21 H 1.430(5) 0.287(5) -0.097(5) 0.04(2) Uiso 1 1 d . . .
C14 C 1.4137(7) 0.1441(7) -0.0995(5) 0.069(2) Uani 1 1 d . . .
H20 H 1.488(6) 0.126(6) -0.082(5) 0.07(2) Uiso 1 1 d . . .
C15 C 1.3352(7) 0.0745(7) -0.1072(6) 0.072(2) Uani 1 1 d . . .
H19 H 1.350(6) 0.007(7) -0.108(6) 0.09(3) Uiso 1 1 d . . .
C16 C 1.2363(6) 0.1086(6) -0.1185(5) 0.0568(17) Uani 1 1 d . . .
H18 H 1.176(7) 0.058(8) -0.125(6) 0.12(4) Uiso 1 1 d . . .
C17 C 1.1581(4) 0.4084(4) -0.1278(4) 0.0366(12) Uani 1 1 d . . .
C18 C 1.1337(5) 0.5196(5) -0.1242(5) 0.0433(14) Uani 1 1 d . . .
H17 H 1.184(5) 0.555(5) -0.118(4) 0.041(17) Uiso 1 1 d . . .
H15 H 1.097(6) 0.547(6) -0.185(5) 0.08(2) Uiso 1 1 d . . .
H16 H 1.092(4) 0.528(4) -0.072(4) 0.034(14) Uiso 1 1 d . . .
C19 C 0.7594(9) 0.1994(8) 0.0027(7) 0.092(3) Uani 1 1 d . . .
O1 O 0.5875(3) 0.4649(4) 0.1016(3) 0.0532(11) Uani 1 1 d . . .
O2 O 0.9162(3) 0.4316(4) -0.0954(3) 0.0513(11) Uani 1 1 d . . .
O3 O 0.8284(9) 0.1229(9) 0.0168(7) 0.111(5) Uani 0.647(16) 1 d P . .
O3A O 0.655(2) 0.184(2) -0.0211(18) 0.165(14) Uani 0.353(16) 1 d P . .
N1 N 0.2852(4) 0.2485(4) 0.1245(3) 0.0412(11) Uani 1 1 d . . .
N2 N 0.2436(4) 0.4198(4) 0.1168(3) 0.0405(12) Uani 1 1 d . . .
H8 H 0.202(4) 0.460(4) 0.104(3) 0.018(13) Uiso 1 1 d . . .
N3 N 1.2133(4) 0.2121(4) -0.1237(3) 0.0416(12) Uani 1 1 d . . .
N4 N 1.2580(4) 0.3847(4) -0.1186(3) 0.0379(11) Uani 1 1 d . . .
H22 H 1.298(4) 0.429(4) -0.112(3) 0.021(14) Uiso 1 1 d . . .
Cl1 Cl 0.52317(14) 0.16197(14) 0.14836(13) 0.0616(4) Uani 1 1 d . . .
Cl2 Cl 0.97488(13) 0.12999(14) -0.14426(13) 0.0609(4) Uani 1 1 d . . .
Pt1 Pt 0.432460(16) 0.321173(16) 0.140182(16) 0.03383(7) Uani 1 1 d . . .
Pt2 Pt 1.068157(17) 0.287975(16) -0.138311(16) 0.03311(7) Uani 1 1 d . . .

loop_
_atom_site_aniso_label
_atom_site_aniso_U_11
_atom_site_aniso_U_22
_atom_site_aniso_U_33
_atom_site_aniso_U_23
_atom_site_aniso_U_13
_atom_site_aniso_U_12
C1 0.024(3) 0.055(4) 0.044(3) 0.000(3) 0.004(2) 0.007(2)
C2 0.037(4) 0.127(9) 0.058(5) 0.026(5) -0.008(3) -0.016(4)
C3 0.051(4) 0.051(5) 0.061(4) 0.004(3) 0.008(3) -0.012(3)
C4 0.070(6) 0.071(6) 0.065(5) 0.001(4) 0.025(4) -0.024(4)
C5 0.054(5) 0.103(8) 0.055(5) -0.006(4) 0.022(4) -0.030(5)
C6 0.037(4) 0.080(6) 0.053(4) -0.004(3) 0.012(3) -0.006(4)
C7 0.038(4) 0.052(4) 0.031(3) -0.003(2) 0.007(2) -0.002(3)
C8 0.026(3) 0.051(4) 0.034(3) -0.003(2) 0.005(2) 0.005(2)
C9 0.046(4) 0.034(4) 0.066(4) 0.001(3) 0.009(3) 0.011(3)
C10 0.028(3) 0.048(4) 0.046(3) -0.005(3) 0.011(2) -0.006(2)
C11 0.052(5) 0.122(9) 0.055(5) -0.024(6) -0.012(4) 0.033(5)
C12 0.041(4) 0.050(4) 0.032(3) 0.002(2) 0.010(3) 0.009(3)
C13 0.036(4) 0.082(6) 0.058(4) 0.008(4) 0.013(3) 0.004(4)
C14 0.063(5) 0.079(6) 0.068(5) 0.011(4) 0.020(4) 0.038(5)
C15 0.077(6) 0.058(6) 0.085(6) 0.000(4) 0.028(4) 0.030(5)
C16 0.075(5) 0.037(4) 0.059(4) -0.003(3) 0.012(3) 0.014(4)
C17 0.041(3) 0.039(4) 0.029(3) 0.004(2) 0.006(2) -0.003(2)
C18 0.035(3) 0.040(4) 0.056(4) 0.004(3) 0.009(3) -0.006(3)
C19 0.079(7) 0.098(8) 0.096(7) 0.013(5) -0.002(5) 0.028(5)
O1 0.035(2) 0.060(3) 0.064(3) 0.014(2) 0.007(2) -0.0076(19)
O2 0.032(2) 0.059(3) 0.062(3) -0.013(2) 0.0036(19) 0.0069(18)
O3 0.140(10) 0.109(10) 0.091(7) 0.014(6) 0.040(7) 0.023(7)
O3A 0.11(2) 0.28(4) 0.109(19) 0.043(18) 0.030(16) 0.002(18)
N1 0.045(3) 0.045(3) 0.035(2) 0.003(2) 0.009(2) -0.002(2)
N2 0.026(3) 0.050(4) 0.045(3) -0.003(2) 0.004(2) 0.011(2)
N3 0.039(3) 0.043(3) 0.043(3) -0.003(2) 0.007(2) 0.000(2)
N4 0.026(3) 0.042(3) 0.046(3) 0.004(2) 0.003(2) -0.004(2)
Cl1 0.0619(10) 0.0466(11) 0.0768(11) 0.0081(8) 0.0120(9) 0.0222(8)
Cl2 0.0638(10) 0.0446(11) 0.0756(11) -0.0108(8) 0.0148(8) -0.0232(8)
Pt1 0.02795(11) 0.03553(14) 0.03816(12) 0.00191(9) 0.00533(8) 0.00360(8)
Pt2 0.03043(11) 0.03391(13) 0.03536(11) -0.00278(9) 0.00601(8) -0.00326(8)
